data_7222402
loop_
_publ_author_name
'Ding, Bin'
'Huo, Jian Zhong'
'Liu, Yuan Yuan'
'Wang, XiuGuang'
'Su, XiuMei'
'Wu, Xiang Xia'
'Zhu, Zhao Zhou'
'Xia, Jun'

_publ_section_title
;
 Triazole based Ag coordination clusters: synthesis, structural diversity
 and anion exchange properties
;
_journal_issue 101
_journal_name_full 'RSC Adv.'
_journal_page_first 83415
_journal_paper_doi 10.1039/C5RA16908A
_journal_volume 5
_journal_year 2015
_chemical_formula_sum 'C10 H12 Ag F3 N4 O4'
_chemical_formula_weight 417.11
_chemical_name_systematic
; 
 ? 
;
_space_group_crystal_system triclinic
_space_group_IT_number 2
_space_group_name_Hall '-P 1'
_space_group_name_H-M_alt 'P -1'
_symmetry_space_group_name_Hall '-P 1'
_symmetry_space_group_name_H-M 'P -1'
_atom_sites_solution_hydrogens mixed
_audit_creation_method SHELXL-2013
_audit_update_record
;
2015-07-18 deposited with the CCDC.
2015-09-25 downloaded from the CCDC.
;
_cell_angle_alpha 79.298(7)
_cell_angle_beta 84.228(7)
_cell_angle_gamma 86.626(6)
_cell_formula_units_Z 2
_cell_length_a 6.482(2)
_cell_length_b 8.871(3)
_cell_length_c 12.896(4)
_cell_measurement_reflns_used 1408
_cell_measurement_temperature 173(2)
_cell_measurement_theta_max 23.58
_cell_measurement_theta_min 2.34
_cell_volume 724.3(4)
_computing_cell_refinement 'Bruker SMART'
_computing_data_collection 'Bruker SMART'
_computing_data_reduction 'Bruker SAINT'
_computing_molecular_graphics 'Bruker SHELXTL'
_computing_publication_material 'Bruker SHELXTL'
_computing_structure_refinement 'SHELXL-2013 (Sheldrick, 2013)'
_computing_structure_solution 'Bruker SHELXTL'
_diffrn_ambient_temperature 173(2)
_diffrn_measured_fraction_theta_full 0.998
_diffrn_measured_fraction_theta_max 0.989
_diffrn_measurement_device_type 'CCD area detector'
_diffrn_measurement_method 'phi and omega scans'
_diffrn_radiation_type MoK\a
_diffrn_radiation_wavelength 0.71073
_diffrn_reflns_av_R_equivalents 0.0215
_diffrn_reflns_av_unetI/netI 0.0462
_diffrn_reflns_laue_measured_fraction_full 0.998
_diffrn_reflns_laue_measured_fraction_max 0.989
_diffrn_reflns_limit_h_max 8
_diffrn_reflns_limit_h_min -8
_diffrn_reflns_limit_k_max 11
_diffrn_reflns_limit_k_min -10
_diffrn_reflns_limit_l_max 15
_diffrn_reflns_limit_l_min -17
_diffrn_reflns_number 5395
_diffrn_reflns_point_group_measured_fraction_full 0.998
_diffrn_reflns_point_group_measured_fraction_max 0.989
_diffrn_reflns_theta_full 25.242
_diffrn_reflns_theta_max 28.271
_diffrn_reflns_theta_min 1.614
_exptl_absorpt_coefficient_mu 1.448
_exptl_absorpt_correction_type multi-scan
_exptl_absorpt_process_details SADABS
_exptl_crystal_colour Yellow
_exptl_crystal_density_diffrn 1.912
_exptl_crystal_density_meas ?
_exptl_crystal_description BLOCK
_exptl_crystal_F_000 412
_exptl_crystal_size_max 0.150
_exptl_crystal_size_mid 0.140
_exptl_crystal_size_min 0.130
_exptl_transmission_factor_max 0.834
_exptl_transmission_factor_min 0.812
_refine_diff_density_max 0.373
_refine_diff_density_min -0.667
_refine_diff_density_rms 0.083
_refine_ls_extinction_method none
_refine_ls_goodness_of_fit_ref 1.030
_refine_ls_hydrogen_treatment constr
_refine_ls_matrix_type full
_refine_ls_number_parameters 210
_refine_ls_number_reflns 3554
_refine_ls_number_restraints 12
_refine_ls_restrained_S_all 1.038
_refine_ls_R_factor_all 0.0743
_refine_ls_R_factor_gt 0.0400
_refine_ls_shift/su_max 0.001
_refine_ls_shift/su_mean 0.000
_refine_ls_structure_factor_coef Fsqd
_refine_ls_weighting_details
; 
 w=1/[\s^2^(Fo^2^)+(0.0339P)^2^+0.2935P] 
 where P=(Fo^2^+2Fc^2^)/3 
;
_refine_ls_weighting_scheme calc
_refine_ls_wR_factor_gt 0.0773
_refine_ls_wR_factor_ref 0.0917
_reflns_Friedel_coverage 0.000
_reflns_number_gt 2345
_reflns_number_total 3554
_reflns_threshold_expression 'I > 2\s(I)'
_cod_data_source_file c5ra16908a2.cif
_cod_data_source_block n150525b
_cod_depositor_comments
;
The following automatic conversions were performed:

'_exptl_absorpt_correction_type' value 'MULTI-SCAN' changed to
'multi-scan' according to
/usr/data/users/saulius/crontab/automatic-downloads/rss-feeds/RSC/lib/dictionaries/cif_core.dic
dictionary named 'cif_core.dic' version 2.4.2 from 2011-04-26.

'_exptl_crystal_density_meas' value 'NONE' was changed to '?' - the
value is perceived as not measured.

Automatic conversion script
Id: cif_fix_values 3271 2015-04-21 07:52:19Z andrius 
;
_cod_database_code 7222402
_shelx_space_group_comment
; 
The symmetry employed for this shelxl refinement is uniquely defined 
by the following loop, which should always be used as a source of 
symmetry information in preference to the above space-group names. 
They are only intended as comments. 
;
_shelx_estimated_absorpt_t_min 0.812
_shelx_estimated_absorpt_t_max 0.834
_shelxl_version_number 2013-2

loop_
_space_group_symop_operation_xyz
'x, y, z'
'-x, -y, -z'

loop_
_atom_site_label
_atom_site_type_symbol
_atom_site_fract_x
_atom_site_fract_y
_atom_site_fract_z
_atom_site_U_iso_or_equiv
_atom_site_adp_type
_atom_site_occupancy
_atom_site_site_symmetry_order
_atom_site_calc_flag
_atom_site_refinement_flags_posn
_atom_site_refinement_flags_adp
_atom_site_refinement_flags_occupancy
_atom_site_disorder_assembly
_atom_site_disorder_group
Ag1 Ag -0.49543(5) 0.69636(4) 0.01997(3) 0.06065(14) Uani 1 1 d . . . . .
O1W O -0.6599(4) 0.8580(3) 0.1412(2) 0.0513(7) Uani 1 1 d . . . . .
H1A H -0.5832 0.8446 0.1922 0.077 Uiso 1 1 d R U . . .
H1B H -0.7850 0.8641 0.1676 0.077 Uiso 1 1 d R U . . .
O2W O -0.2315(4) 0.8799(3) -0.0011(2) 0.0521(7) Uani 1 1 d . . . . .
H2A H -0.2086 0.8922 0.0605 0.078 Uiso 1 1 d R U . . .
H2B H -0.2520 0.9685 -0.0379 0.078 Uiso 1 1 d R U . . .
O3 O 0.6132(5) 0.8205(4) 0.2919(3) 0.0824(10) Uani 1 1 d . . . . .
O4 O 0.9108(4) 0.8822(3) 0.1970(2) 0.0602(7) Uani 1 1 d . . . . .
N1 N 0.2460(5) 0.4769(4) 0.2457(3) 0.0608(9) Uani 1 1 d . . . . .
N2 N -0.0029(4) 0.3837(3) 0.1632(2) 0.0399(7) Uani 1 1 d . . . . .
N3 N -0.2531(5) 0.5122(3) 0.0798(2) 0.0451(7) Uani 1 1 d . . . . .
N4 N -0.2651(4) 0.3583(3) 0.0752(2) 0.0432(7) Uani 1 1 d . . . . .
C1 C -0.0954(6) 0.5231(4) 0.1332(3) 0.0466(9) Uani 1 1 d . . . . .
H1 H -0.0519 0.6162 0.1487 0.056 Uiso 1 1 calc R U . . .
C2 C -0.1150(6) 0.2857(4) 0.1252(3) 0.0441(9) Uani 1 1 d . . . . .
H2 H -0.0873 0.1780 0.1340 0.053 Uiso 1 1 calc R U . . .
C3 C 0.1739(5) 0.3526(4) 0.2238(3) 0.0403(8) Uani 1 1 d . . . . .
C4 C 0.2482(6) 0.2084(5) 0.2554(3) 0.0537(10) Uani 1 1 d . . . . .
H4 H 0.1902 0.1232 0.2356 0.064 Uiso 1 1 calc R U . . .
C5 C 0.4118(6) 0.1890(5) 0.3177(3) 0.0597(11) Uani 1 1 d . . . . .
H5 H 0.4694 0.0891 0.3414 0.072 Uiso 1 1 calc R U . . .
C6 C 0.4917(6) 0.3146(5) 0.3458(3) 0.0557(11) Uani 1 1 d . . . . .
C7 C 0.4050(7) 0.4553(5) 0.3066(4) 0.0665(12) Uani 1 1 d . . . . .
H7 H 0.4609 0.5433 0.3235 0.080 Uiso 1 1 calc R U . . .
C8 C 0.6641(7) 0.2998(7) 0.4180(4) 0.0804(15) Uani 1 1 d . . . . .
H8A H 0.7256 0.3997 0.4117 0.121 Uiso 1 1 calc R U . . .
H8B H 0.7707 0.2250 0.3976 0.121 Uiso 1 1 calc R U . . .
H8C H 0.6078 0.2649 0.4914 0.121 Uiso 1 1 calc R U . . .
C9 C 0.7988(6) 0.8399(4) 0.2788(3) 0.0474(9) Uani 1 1 d . . . . .
C10 C 0.9076(7) 0.8086(6) 0.3813(4) 0.0671(12) Uani 1 1 d D . . . .
F1 F 0.8775(9) 0.6729(5) 0.4360(4) 0.1305(19) Uani 0.881(5) 1 d D . P A 1
F2 F 0.8398(8) 0.9011(6) 0.4447(4) 0.135(2) Uani 0.881(5) 1 d D . P A 1
F3 F 1.1090(5) 0.8207(7) 0.3663(3) 0.1139(18) Uani 0.881(5) 1 d D . P A 1
F1' F 0.786(4) 0.763(4) 0.4610(19) 0.1305(19) Uani 0.119(5) 1 d D . P A 2
F2' F 0.988(5) 0.930(2) 0.392(3) 0.135(2) Uani 0.119(5) 1 d D . P A 2
F3' F 1.047(4) 0.707(3) 0.371(2) 0.1139(18) Uani 0.119(5) 1 d D . P A 2

loop_
_atom_site_aniso_label
_atom_site_aniso_U_11
_atom_site_aniso_U_22
_atom_site_aniso_U_33
_atom_site_aniso_U_23
_atom_site_aniso_U_13
_atom_site_aniso_U_12
Ag1 0.0537(2) 0.0525(2) 0.0849(3) -0.02510(17) -0.03101(17) 0.00414(14)
O1W 0.0436(15) 0.0566(16) 0.0537(17) -0.0103(13) -0.0050(12) 0.0002(12)
O2W 0.0564(16) 0.0530(16) 0.0477(16) -0.0074(12) -0.0082(13) -0.0090(13)
O3 0.0457(17) 0.128(3) 0.074(2) -0.012(2) -0.0113(16) -0.0189(19)
O4 0.0526(17) 0.080(2) 0.0459(18) 0.0002(15) -0.0116(14) -0.0083(15)
N1 0.060(2) 0.051(2) 0.075(3) -0.0073(18) -0.0344(19) -0.0063(17)
N2 0.0392(16) 0.0413(16) 0.0407(17) -0.0078(13) -0.0110(13) -0.0015(13)
N3 0.0445(17) 0.0406(17) 0.052(2) -0.0090(14) -0.0156(15) 0.0019(14)
N4 0.0406(17) 0.0419(17) 0.0504(19) -0.0125(14) -0.0136(14) 0.0016(13)
C1 0.047(2) 0.040(2) 0.057(3) -0.0132(18) -0.0179(19) 0.0000(17)
C2 0.045(2) 0.0374(19) 0.052(2) -0.0117(17) -0.0106(18) 0.0008(16)
C3 0.0344(18) 0.048(2) 0.039(2) -0.0062(16) -0.0103(16) -0.0033(16)
C4 0.056(2) 0.050(2) 0.058(3) -0.0108(19) -0.025(2) 0.0052(19)
C5 0.057(3) 0.066(3) 0.056(3) -0.009(2) -0.017(2) 0.012(2)
C6 0.044(2) 0.077(3) 0.045(2) -0.005(2) -0.0120(19) -0.002(2)
C7 0.066(3) 0.068(3) 0.069(3) -0.007(2) -0.031(2) -0.015(2)
C8 0.061(3) 0.114(4) 0.068(3) -0.009(3) -0.032(2) -0.001(3)
C9 0.043(2) 0.051(2) 0.052(3) -0.0121(19) -0.012(2) -0.0035(18)
C10 0.058(3) 0.088(4) 0.056(3) -0.009(3) -0.010(2) -0.013(3)
F1 0.155(5) 0.114(4) 0.108(3) 0.046(3) -0.051(3) -0.024(3)
F2 0.167(5) 0.182(5) 0.078(3) -0.075(3) -0.033(3) 0.026(4)
F3 0.054(2) 0.219(5) 0.062(2) 0.009(3) -0.0266(16) -0.028(2)
F1' 0.155(5) 0.114(4) 0.108(3) 0.046(3) -0.051(3) -0.024(3)
F2' 0.167(5) 0.182(5) 0.078(3) -0.075(3) -0.033(3) 0.026(4)
F3' 0.054(2) 0.219(5) 0.062(2) 0.009(3) -0.0266(16) -0.028(2)

loop_
_atom_type_symbol
_atom_type_description
_atom_type_scat_dispersion_real
_atom_type_scat_dispersion_imag
_atom_type_scat_source
C C 0.0033 0.0016 'International Tables Vol C Tables 4.2.6.8 and 6.1.1.4'
H H 0.0000 0.0000 'International Tables Vol C Tables 4.2.6.8 and 6.1.1.4'
N N 0.0061 0.0033 'International Tables Vol C Tables 4.2.6.8 and 6.1.1.4'
O O 0.0106 0.0060 'International Tables Vol C Tables 4.2.6.8 and 6.1.1.4'
Ag Ag -0.8971 1.1015 'International Tables Vol C Tables 4.2.6.8 and 6.1.1.4'
F F 0.0171 0.0103 'International Tables Vol C Tables 4.2.6.8 and 6.1.1.4'

loop_
_geom_angle_atom_site_label_1
_geom_angle_atom_site_label_2
_geom_angle_atom_site_label_3
_geom_angle
_geom_angle_site_symmetry_1
_geom_angle_site_symmetry_3
N4 Ag1 N3 119.85(10) 2_465 .
N4 Ag1 O2W 136.61(10) 2_465 .
N3 Ag1 O2W 87.80(10) . .
N4 Ag1 O1W 107.78(10) 2_465 .
N3 Ag1 O1W 118.79(10) . .
O2W Ag1 O1W 81.86(9) . .
Ag1 O1W H1A 104.6 . .
Ag1 O1W H1B 130.4 . .
H1A O1W H1B 107.4 . .
Ag1 O2W H2A 107.4 . .
Ag1 O2W H2B 119.0 . .
H2A O2W H2B 107.4 . .
C3 N1 C7 116.0(4) . .
C1 N2 C2 104.7(3) . .
C1 N2 C3 125.7(3) . .
C2 N2 C3 129.6(3) . .
C1 N3 N4 106.8(3) . .
C1 N3 Ag1 129.2(2) . .
N4 N3 Ag1 123.6(2) . .
C2 N4 N3 106.9(3) . .
C2 N4 Ag1 137.2(2) . 2_465
N3 N4 Ag1 115.7(2) . 2_465
N3 C1 N2 110.6(3) . .
N3 C1 H1 124.7 . .
N2 C1 H1 124.7 . .
N4 C2 N2 111.0(3) . .
N4 C2 H2 124.5 . .
N2 C2 H2 124.5 . .
N1 C3 C4 125.5(3) . .
N1 C3 N2 113.0(3) . .
C4 C3 N2 121.5(3) . .
C3 C4 C5 117.4(4) . .
C3 C4 H4 121.3 . .
C5 C4 H4 121.3 . .
C6 C5 C4 120.0(4) . .
C6 C5 H5 120.0 . .
C4 C5 H5 120.0 . .
C7 C6 C5 116.8(4) . .
C7 C6 C8 120.8(4) . .
C5 C6 C8 122.3(4) . .
N1 C7 C6 124.2(4) . .
N1 C7 H7 117.9 . .
C6 C7 H7 117.9 . .
C6 C8 H8A 109.5 . .
C6 C8 H8B 109.5 . .
H8A C8 H8B 109.5 . .
C6 C8 H8C 109.5 . .
H8A C8 H8C 109.5 . .
H8B C8 H8C 109.5 . .
O3 C9 O4 130.2(4) . .
O3 C9 C10 114.2(4) . .
O4 C9 C10 115.6(3) . .
F1' C10 F3' 109.6(10) . .
F1' C10 F2' 109.5(10) . .
F3' C10 F2' 109.6(10) . .
F2 C10 F1 104.7(4) . .
F2 C10 F3 106.5(4) . .
F1 C10 F3 105.8(4) . .
F1' C10 C9 112.4(16) . .
F3' C10 C9 106.6(12) . .
F2' C10 C9 109.0(15) . .
F2 C10 C9 112.1(4) . .
F1 C10 C9 113.1(4) . .
F3 C10 C9 113.9(4) . .

loop_
_geom_bond_atom_site_label_1
_geom_bond_atom_site_label_2
_geom_bond_distance
_geom_bond_site_symmetry_2
Ag1 N4 2.200(3) 2_465
Ag1 N3 2.282(3) .
Ag1 O2W 2.392(3) .
Ag1 O1W 2.440(2) .
O1W H1A 0.8500 .
O1W H1B 0.8500 .
O2W H2A 0.8500 .
O2W H2B 0.8500 .
O3 C9 1.216(5) .
O4 C9 1.229(5) .
N1 C3 1.310(5) .
N1 C7 1.341(5) .
N2 C1 1.349(4) .
N2 C2 1.352(4) .
N2 C3 1.436(4) .
N3 C1 1.306(4) .
N3 N4 1.384(4) .
N4 C2 1.295(4) .
N4 Ag1 2.200(3) 2_465
C1 H1 0.9500 .
C2 H2 0.9500 .
C3 C4 1.345(5) .
C4 C5 1.378(5) .
C4 H4 0.9500 .
C5 C6 1.377(6) .
C5 H5 0.9500 .
C6 C7 1.367(6) .
C6 C8 1.509(5) .
C7 H7 0.9500 .
C8 H8A 0.9800 .
C8 H8B 0.9800 .
C8 H8C 0.9800 .
C9 C10 1.532(6) .
C10 F1' 1.248(9) .
C10 F3' 1.256(9) .
C10 F2' 1.261(9) .
C10 F2 1.292(5) .
C10 F1 1.292(5) .
C10 F3 1.309(5) .

loop_
_geom_torsion_atom_site_label_1
_geom_torsion_atom_site_label_2
_geom_torsion_atom_site_label_3
_geom_torsion_atom_site_label_4
_geom_torsion
_geom_torsion_site_symmetry_1
_geom_torsion_site_symmetry_4
C1 N3 N4 C2 -0.2(4) . .
Ag1 N3 N4 C2 -173.7(2) . .
C1 N3 N4 Ag1 -175.9(2) . 2_465
Ag1 N3 N4 Ag1 10.6(3) . 2_465
N4 N3 C1 N2 0.3(4) . .
Ag1 N3 C1 N2 173.3(2) . .
C2 N2 C1 N3 -0.3(4) . .
C3 N2 C1 N3 -179.5(3) . .
N3 N4 C2 N2 0.0(4) . .
Ag1 N4 C2 N2 174.3(3) 2_465 .
C1 N2 C2 N4 0.2(4) . .
C3 N2 C2 N4 179.3(3) . .
C7 N1 C3 C4 -1.3(6) . .
C7 N1 C3 N2 176.9(4) . .
C1 N2 C3 N1 -2.2(5) . .
C2 N2 C3 N1 178.9(4) . .
C1 N2 C3 C4 176.0(4) . .
C2 N2 C3 C4 -2.9(6) . .
N1 C3 C4 C5 1.2(6) . .
N2 C3 C4 C5 -176.8(4) . .
C3 C4 C5 C6 0.4(6) . .
C4 C5 C6 C7 -1.7(7) . .
C4 C5 C6 C8 177.1(4) . .
C3 N1 C7 C6 -0.3(7) . .
C5 C6 C7 N1 1.7(7) . .
C8 C6 C7 N1 -177.1(4) . .
O3 C9 C10 F1' 2.3(18) . .
O4 C9 C10 F1' -178.7(17) . .
O3 C9 C10 F3' 122.4(16) . .
O4 C9 C10 F3' -58.5(16) . .
O3 C9 C10 F2' -119.3(17) . .
O4 C9 C10 F2' 59.8(18) . .
O3 C9 C10 F2 -62.8(6) . .
O4 C9 C10 F2 116.3(5) . .
O3 C9 C10 F1 55.3(6) . .
O4 C9 C10 F1 -125.6(5) . .
O3 C9 C10 F3 176.2(5) . .
O4 C9 C10 F3 -4.8(6) . .
